data_7703929
loop_
_publ_author_name
'Berti, Beatrice'
'Cesari, Cristiana'
'Femoni, Cristina'
'Funaioli, Tiziana'
'Iapalucci, Maria Carmela'
'Zacchini, Stefano'

_publ_section_title
;
 Redox active Ni-Pd carbonyl alloy nanoclusters: syntheses, molecular
 structures and electrochemistry of
 [Ni<sub>22-x</sub>Pd<sub>20+x</sub>(CO)<sub>48</sub>]<sup>6-</sup> (x =
 0.62), [Ni<sub>29-x</sub>Pd<sub>6+x</sub>(CO)<sub>42</sub>]<sup>6-</sup>
 (x = 0.09) and
 [Ni<sub>29+x</sub>Pd<sub>6-x</sub>(CO)<sub>42</sub>]<sup>6-</sup> (x =
 0.27).
;
_journal_issue 17
_journal_name_full 'Dalton transactions (Cambridge, England : 2003)'
_journal_page_first 5513
_journal_page_last 5522
_journal_paper_doi 10.1039/d0dt00337a
_journal_volume 49
_journal_year 2020
_chemical_formula_sum 'C96 H129 N9 Ni29.27 O42 Pd5.73'
_chemical_formula_weight 4409.19
_space_group_crystal_system trigonal
_space_group_IT_number 163
_space_group_name_Hall '-P 3 2c'
_space_group_name_H-M_alt 'P -3 1 c'
_atom_sites_solution_hydrogens geom
_audit_creation_method SHELXL-2014/7
_audit_update_record
;
2020-01-28 deposited with the CCDC.	2020-04-01 downloaded from the CCDC.
;
_cell_angle_alpha 90
_cell_angle_beta 90
_cell_angle_gamma 120
_cell_formula_units_Z 2
_cell_length_a 18.0130(14)
_cell_length_b 18.0130(14)
_cell_length_c 23.2710(17)
_cell_measurement_reflns_used 9761
_cell_measurement_temperature 100(2)
_cell_measurement_theta_max 27.1515
_cell_measurement_theta_min 2.1835
_cell_volume 6539.1(9)
_computing_cell_refinement 'APEX2 (Bruker AXS, 2006)'
_computing_data_collection 'APEX2 (Bruker AXS, 2006)'
_computing_data_reduction 'SAINT (Bruker AXS, 2004)'
_computing_molecular_graphics 'SCHAKAL99 (Keller, 1999)'
_computing_publication_material 'XCIF (Bruker AXS, 2001)'
_computing_structure_refinement 'SHELXL-2014/7 (Sheldrick, 2014)'
_computing_structure_solution 'SHELXL-2014/7 (Sheldrick, 2014)'
_diffrn_ambient_temperature 100(2)
_diffrn_measured_fraction_theta_full 0.997
_diffrn_measured_fraction_theta_max 0.997
_diffrn_measurement_device_type 'PHOTON2 area detector'
_diffrn_measurement_method 'phi and omega scans'
_diffrn_radiation_type MoK\a
_diffrn_radiation_wavelength 0.71073
_diffrn_reflns_av_R_equivalents 0.0768
_diffrn_reflns_av_unetI/netI 0.0237
_diffrn_reflns_Laue_measured_fraction_full 0.997
_diffrn_reflns_Laue_measured_fraction_max 0.997
_diffrn_reflns_limit_h_max 21
_diffrn_reflns_limit_h_min -21
_diffrn_reflns_limit_k_max 21
_diffrn_reflns_limit_k_min -21
_diffrn_reflns_limit_l_max 27
_diffrn_reflns_limit_l_min -27
_diffrn_reflns_number 103697
_diffrn_reflns_point_group_measured_fraction_full 0.997
_diffrn_reflns_point_group_measured_fraction_max 0.997
_diffrn_reflns_theta_full 25.047
_diffrn_reflns_theta_max 25.047
_diffrn_reflns_theta_min 2.261
_diffrn_source 'fine-focus sealed tube'
_exptl_absorpt_coefficient_mu 4.939
_exptl_absorpt_correction_T_max 0.2612
_exptl_absorpt_correction_T_min 0.0714
_exptl_absorpt_correction_type empirical
_exptl_absorpt_process_details
;
 Data were corrected for Lorentz polarization and absorption
 effects (empirical absorption corrections SADABS).
 R(int) = 0.1686 (selected reflections only, before parameter refinement)
 R(int) = 0.0939 (selected reflections only, after parameter refinement)
;
_exptl_crystal_colour black
_exptl_crystal_density_diffrn 2.239
_exptl_crystal_description prism
_exptl_crystal_F_000 4374
_exptl_crystal_size_max 0.210
_exptl_crystal_size_mid 0.160
_exptl_crystal_size_min 0.150
_refine_diff_density_max 2.247
_refine_diff_density_min -1.792
_refine_diff_density_rms 0.256
_refine_ls_extinction_method none
_refine_ls_goodness_of_fit_ref 1.089
_refine_ls_hydrogen_treatment constr
_refine_ls_matrix_type full
_refine_ls_number_parameters 293
_refine_ls_number_reflns 3870
_refine_ls_number_restraints 178
_refine_ls_restrained_S_all 1.075
_refine_ls_R_factor_all 0.1234
_refine_ls_R_factor_gt 0.0988
_refine_ls_shift/su_max 0.000
_refine_ls_shift/su_mean 0.000
_refine_ls_structure_factor_coef Fsqd
_refine_ls_weighting_details 'w=1/[\s^2^(Fo^2^)+(0.1032P)^2^+173.0286P] where P=(Fo^2^+2Fc^2^)/3'
_refine_ls_weighting_scheme calc
_refine_ls_wR_factor_gt 0.2516
_refine_ls_wR_factor_ref 0.2793
_reflns_Friedel_coverage 0.000
_reflns_number_gt 2940
_reflns_number_total 3870
_reflns_threshold_expression 'I > 2\s(I)'
_cod_data_source_file d0dt00337a2.cif
_cod_data_source_block 3
_cod_depositor_comments 'Adding full bibliography for 7703928--7703930.cif.'
_cod_original_cell_volume 6539.1(11)
_cod_database_code 7703929
_shelx_shelxl_version_number 2014/7
_shelx_space_group_comment
;
The symmetry employed for this shelxl refinement is uniquely defined
by the following loop, which should always be used as a source of
symmetry information in preference to the above space-group names.
They are only intended as comments.
;
_shelx_estimated_absorpt_t_min 0.424
_shelx_estimated_absorpt_t_max 0.525

loop_
_space_group_symop_operation_xyz
'x, y, z'
'-y, x-y, z'
'-x+y, -x, z'
'-y, -x, -z+1/2'
'-x+y, y, -z+1/2'
'x, x-y, -z+1/2'
'-x, -y, -z'
'y, -x+y, -z'
'x-y, x, -z'
'y, x, z-1/2'
'x-y, -y, z-1/2'
'-x, -x+y, z-1/2'

loop_
_atom_site_label
_atom_site_type_symbol
_atom_site_fract_x
_atom_site_fract_y
_atom_site_fract_z
_atom_site_U_iso_or_equiv
_atom_site_adp_type
_atom_site_occupancy
_atom_site_site_symmetry_order
_atom_site_calc_flag
_atom_site_refinement_flags_posn
_atom_site_refinement_flags_adp
_atom_site_refinement_flags_occupancy
_atom_site_disorder_assembly
_atom_site_disorder_group
Pd1 Pd 0.43051(7) 0.71525(3) 0.7500 0.0299(4) Uani 1 2 d S T P A .
Pd2 Pd 0.3333 0.6667 0.65097(6) 0.0377(4) Uani 1 3 d S T P A .
Ni3 Ni 0.5723(2) 0.8584(3) 0.75002(13) 0.0328(6) Uani 0.878(11) 1 d . . P A 1
Pd3 Pd 0.5674(11) 0.8780(10) 0.7501(7) 0.0328(6) Uani 0.122(11) 1 d . . P A 2
Ni5 Ni 0.33884(11) 0.81498(11) 0.65850(7) 0.0437(5) Uani 1 1 d . . . . .
Ni4 Ni 0.47621(10) 0.81490(11) 0.65850(7) 0.0429(5) Uani 1 1 d . . . . .
Ni6 Ni 0.43157(7) 0.86313(14) 0.7500 0.0425(6) Uani 1 2 d S T P A .
Ni7 Ni 0.19714(13) 0.80284(13) 0.65301(9) 0.0596(6) Uani 1 1 d . . . . .
Ni8 Ni 0.70435(19) 0.85218(10) 0.7500 0.0771(10) Uani 1 2 d S T P A .
C1 C 0.1423(11) 0.8572(11) 0.6322(8) 0.071(4) Uani 1 1 d . U . . .
C2 C 0.289(2) 0.858(2) 0.6041(16) 0.060(9) Uani 0.5 1 d . U P A 1
C21 C 0.311(2) 0.887(3) 0.6235(16) 0.063(9) Uani 0.5 1 d . U P A 2
C3 C 0.3967(10) 0.7937(10) 0.5986(6) 0.059(4) Uani 1 1 d . U . . .
C4 C 0.538(3) 0.926(3) 0.710(2) 0.101(13) Uani 0.5 1 d . U P A 1
C5 C 0.391(3) 0.928(3) 0.709(2) 0.100(13) Uani 0.5 1 d . U P A 1
C45 C 0.460(3) 0.921(3) 0.687(2) 0.097(12) Uani 0.5 1 d . U P A 2
C6 C 0.6885(13) 0.9414(13) 0.7502(8) 0.086(5) Uani 1 1 d . U . . .
C7 C 0.816(2) 0.9078(11) 0.7500 0.107(9) Uani 1 2 d S TU P A .
C8 C 0.570(2) 0.859(2) 0.6051(16) 0.057(8) Uani 0.5 1 d . U P A 1
C81 C 0.575(2) 0.886(3) 0.6244(17) 0.064(10) Uani 0.5 1 d . U P A 2
O1 O 0.1096(10) 0.8902(10) 0.6125(7) 0.106(5) Uani 1 1 d . U . . .
O2 O 0.308(2) 0.902(2) 0.5651(12) 0.095(9) Uani 0.5 1 d . U P A 1
O21 O 0.337(2) 0.945(2) 0.5895(17) 0.108(10) Uani 0.5 1 d . U P A 2
O3 O 0.3956(7) 0.7904(8) 0.5491(4) 0.066(3) Uani 1 1 d . U . . .
O4 O 0.5751(18) 1.0026(17) 0.6850(12) 0.090(7) Uani 0.5 1 d . U P A 1
O5 O 0.4273(18) 1.0032(17) 0.6853(12) 0.086(7) Uani 0.5 1 d . U P A 1
O45 O 0.497(2) 0.998(3) 0.6697(15) 0.122(10) Uani 0.5 1 d . U P A 2
O6 O 0.7214(12) 1.0176(13) 0.7498(9) 0.141(7) Uani 1 1 d . U . . .
O7 O 0.8868(17) 0.9434(9) 0.7500 0.156(11) Uani 1 2 d S TU P . .
O8 O 0.593(2) 0.902(2) 0.5643(13) 0.095(9) Uani 0.5 1 d . U P A 1
O81 O 0.609(2) 0.943(2) 0.5888(17) 0.107(11) Uani 0.5 1 d . U P A 2
N1 N 0.824(2) 1.182(2) 0.8967(15) 0.233(10) Uiso 0.50(2) 1 d G U P B 1
C101 C 0.906(3) 1.187(3) 0.874(2) 0.232(10) Uiso 0.50(2) 1 d G U P B 1
H10A H 0.9397 1.2430 0.8546 0.279 Uiso 0.50(2) 1 calc R U P B 1
H10B H 0.9396 1.1869 0.9078 0.279 Uiso 0.50(2) 1 calc R U P B 1
C102 C 0.893(4) 1.117(4) 0.834(2) 0.228(14) Uiso 0.50(2) 1 d G U P B 1
H10C H 0.9492 1.1259 0.8221 0.342 Uiso 0.50(2) 1 calc R U P B 1
H10D H 0.8611 1.0616 0.8536 0.342 Uiso 0.50(2) 1 calc R U P B 1
H10E H 0.8611 1.1177 0.8003 0.342 Uiso 0.50(2) 1 calc R U P B 1
C103 C 0.768(3) 1.098(2) 0.927(2) 0.235(11) Uiso 0.50(2) 1 d G U P B 1
H10F H 0.7503 1.0502 0.8994 0.282 Uiso 0.50(2) 1 calc R U P B 1
H10G H 0.7155 1.0966 0.9409 0.282 Uiso 0.50(2) 1 calc R U P B 1
C104 C 0.811(4) 1.081(3) 0.978(2) 0.24(2) Uiso 0.50(2) 1 d G U P B 1
H10H H 0.7703 1.0255 0.9955 0.362 Uiso 0.50(2) 1 calc R U P B 1
H10I H 0.8618 1.0799 0.9651 0.362 Uiso 0.50(2) 1 calc R U P B 1
H10J H 0.8269 1.1264 1.0068 0.362 Uiso 0.50(2) 1 calc R U P B 1
C105 C 0.851(3) 1.258(2) 0.9364(18) 0.234(11) Uiso 0.50(2) 1 d G U P B 1
H10K H 0.8850 1.2532 0.9682 0.281 Uiso 0.50(2) 1 calc R U P B 1
H10L H 0.8886 1.3106 0.9148 0.281 Uiso 0.50(2) 1 calc R U P B 1
C106 C 0.778(4) 1.266(4) 0.962(2) 0.236(15) Uiso 0.50(2) 1 d G U P B 1
H10M H 0.8016 1.3163 0.9870 0.354 Uiso 0.50(2) 1 calc R U P B 1
H10N H 0.7447 1.2718 0.9311 0.354 Uiso 0.50(2) 1 calc R U P B 1
H10O H 0.7411 1.2143 0.9846 0.354 Uiso 0.50(2) 1 calc R U P B 1
C107 C 0.770(3) 1.185(3) 0.8472(18) 0.238(11) Uiso 0.50(2) 1 d G U P B 1
H10P H 0.7515 1.1338 0.8228 0.285 Uiso 0.50(2) 1 calc R U P B 1
H10Q H 0.7185 1.1832 0.8631 0.285 Uiso 0.50(2) 1 calc R U P B 1
C108 C 0.818(4) 1.265(4) 0.8098(19) 0.246(15) Uiso 0.50(2) 1 d G U P B 1
H10R H 0.7796 1.2627 0.7790 0.369 Uiso 0.50(2) 1 calc R U P B 1
H10S H 0.8353 1.3160 0.8333 0.369 Uiso 0.50(2) 1 calc R U P B 1
H10T H 0.8684 1.2665 0.7930 0.369 Uiso 0.50(2) 1 calc R U P B 1
N11 N 0.822(2) 1.177(2) 0.8969(16) 0.233(10) Uiso 0.50(2) 1 d G U P B 2
C111 C 0.746(3) 1.152(3) 0.9362(18) 0.235(10) Uiso 0.50(2) 1 d G U P B 2
H11A H 0.6931 1.1151 0.9143 0.281 Uiso 0.50(2) 1 calc R U P B 2
H11B H 0.7490 1.1169 0.9681 0.281 Uiso 0.50(2) 1 calc R U P B 2
C112 C 0.740(4) 1.225(4) 0.961(2) 0.236(15) Uiso 0.50(2) 1 d G U P B 2
H11C H 0.6894 1.2032 0.9859 0.354 Uiso 0.50(2) 1 calc R U P B 2
H11D H 0.7917 1.2613 0.9841 0.354 Uiso 0.50(2) 1 calc R U P B 2
H11E H 0.7357 1.2595 0.9302 0.354 Uiso 0.50(2) 1 calc R U P B 2
C113 C 0.906(2) 1.234(3) 0.927(2) 0.235(11) Uiso 0.50(2) 1 d G U P B 2
H11F H 0.9080 1.2876 0.9384 0.282 Uiso 0.50(2) 1 calc R U P B 2
H11G H 0.9537 1.2484 0.9003 0.282 Uiso 0.50(2) 1 calc R U P B 2
C114 C 0.921(3) 1.194(4) 0.981(2) 0.25(2) Uiso 0.50(2) 1 d G U P B 2
H11H H 0.9762 1.2351 0.9981 0.372 Uiso 0.50(2) 1 calc R U P B 2
H11I H 0.8749 1.1809 1.0087 0.372 Uiso 0.50(2) 1 calc R U P B 2
H11J H 0.9208 1.1416 0.9705 0.372 Uiso 0.50(2) 1 calc R U P B 2
C115 C 0.816(3) 1.094(3) 0.877(2) 0.232(10) Uiso 0.50(2) 1 d G U P B 2
H11K H 0.8186 1.0622 0.9109 0.279 Uiso 0.50(2) 1 calc R U P B 2
H11L H 0.7597 1.0582 0.8583 0.279 Uiso 0.50(2) 1 calc R U P B 2
C116 C 0.885(4) 1.104(4) 0.835(2) 0.227(14) Uiso 0.50(2) 1 d G U P B 2
H11M H 0.8762 1.0477 0.8246 0.341 Uiso 0.50(2) 1 calc R U P B 2
H11N H 0.8825 1.1339 0.8006 0.341 Uiso 0.50(2) 1 calc R U P B 2
H11O H 0.9415 1.1379 0.8533 0.341 Uiso 0.50(2) 1 calc R U P B 2
C117 C 0.819(4) 1.228(3) 0.8457(18) 0.238(11) Uiso 0.50(2) 1 d G U P B 2
H11P H 0.8260 1.2828 0.8598 0.285 Uiso 0.50(2) 1 calc R U P B 2
H11Q H 0.8688 1.2417 0.8203 0.285 Uiso 0.50(2) 1 calc R U P B 2
C118 C 0.737(4) 1.182(5) 0.811(2) 0.246(15) Uiso 0.50(2) 1 d G U P B 2
H11R H 0.7401 1.2183 0.7786 0.369 Uiso 0.50(2) 1 calc R U P B 2
H11S H 0.7311 1.1281 0.7956 0.369 Uiso 0.50(2) 1 calc R U P B 2
H11T H 0.6883 1.1692 0.8352 0.369 Uiso 0.50(2) 1 calc R U P B 2
N2 N 0.510(4) 1.022(3) 0.524(2) 0.153(16) Uiso 0.5 1 d D U P C -1
C201 C 0.537(4) 1.076(4) 0.557(3) 0.157(17) Uiso 0.5 1 d D U P C -1
C202 C 0.573(4) 1.145(4) 0.600(3) 0.18(2) Uiso 0.5 1 d D U P C -1
H20A H 0.6154 1.1395 0.6239 0.271 Uiso 0.5 1 calc R U P C -1
H20B H 0.5272 1.1409 0.6246 0.271 Uiso 0.5 1 calc R U P C -1
H20C H 0.6015 1.2003 0.5804 0.271 Uiso 0.5 1 calc R U P C -1

loop_
_atom_site_aniso_label
_atom_site_aniso_U_11
_atom_site_aniso_U_22
_atom_site_aniso_U_33
_atom_site_aniso_U_23
_atom_site_aniso_U_13
_atom_site_aniso_U_12
Pd1 0.0291(7) 0.0324(5) 0.0273(7) 0.0001(4) 0.000 0.0145(3)
Pd2 0.0427(6) 0.0427(6) 0.0275(8) 0.000 0.000 0.0214(3)
Ni3 0.0296(10) 0.0243(16) 0.0460(10) -0.0004(10) -0.0004(6) 0.0147(10)
Pd3 0.0296(10) 0.0243(16) 0.0460(10) -0.0004(10) -0.0004(6) 0.0147(10)
Ni5 0.0492(10) 0.0496(10) 0.0384(9) 0.0091(7) 0.0030(7) 0.0294(8)
Ni4 0.0399(9) 0.0490(10) 0.0360(9) 0.0081(7) 0.0044(6) 0.0194(7)
Ni6 0.0375(9) 0.0362(12) 0.0532(14) 0.000 -0.0002(8) 0.0181(6)
Ni7 0.0627(12) 0.0621(12) 0.0657(13) 0.0060(9) -0.0053(9) 0.0399(10)
Ni8 0.0442(16) 0.0725(16) 0.105(3) -0.0008(16) 0.000 0.0221(8)
C1 0.066(8) 0.075(8) 0.080(8) 0.003(6) -0.002(6) 0.041(7)
C2 0.065(12) 0.056(12) 0.059(12) -0.001(9) -0.001(9) 0.030(9)
C21 0.061(12) 0.064(12) 0.063(12) 0.002(9) -0.001(9) 0.031(9)
C3 0.063(7) 0.061(7) 0.050(7) 0.001(5) 0.004(5) 0.029(6)
C4 0.098(15) 0.098(16) 0.109(16) -0.003(9) 0.003(9) 0.050(11)
C5 0.100(15) 0.098(15) 0.106(16) 0.002(9) 0.000(9) 0.053(11)
C45 0.101(15) 0.092(15) 0.097(15) 0.007(9) 0.000(9) 0.047(10)
C6 0.079(9) 0.067(8) 0.082(9) -0.002(7) -0.002(7) 0.014(6)
C7 0.090(11) 0.111(12) 0.113(13) 0.001(9) 0.000 0.045(5)
C8 0.057(11) 0.053(11) 0.053(11) -0.002(9) 0.001(8) 0.022(8)
C81 0.064(12) 0.064(13) 0.065(13) 0.003(9) 0.002(9) 0.033(9)
O1 0.111(10) 0.113(10) 0.125(11) 0.017(8) -0.019(8) 0.080(9)
O2 0.102(16) 0.093(16) 0.075(14) 0.020(12) -0.017(12) 0.038(12)
O21 0.111(18) 0.100(17) 0.118(18) 0.026(14) 0.010(14) 0.057(14)
O3 0.074(7) 0.093(7) 0.032(5) -0.012(5) -0.007(4) 0.042(6)
O4 0.089(14) 0.070(13) 0.107(15) 0.009(12) 0.001(12) 0.036(11)
O5 0.088(14) 0.069(12) 0.108(15) 0.011(11) 0.010(12) 0.044(11)
O45 0.114(17) 0.126(18) 0.132(18) 0.018(15) -0.007(14) 0.066(14)
O6 0.115(11) 0.115(12) 0.209(16) -0.003(11) 0.002(11) 0.068(10)
O7 0.087(13) 0.173(17) 0.180(18) -0.001(14) 0.000 0.044(6)
O8 0.103(17) 0.098(17) 0.083(15) 0.011(13) 0.025(13) 0.049(13)
O81 0.100(17) 0.096(17) 0.114(18) 0.031(14) 0.001(14) 0.041(13)

loop_
_atom_type_symbol
_atom_type_description
_atom_type_scat_dispersion_real
_atom_type_scat_dispersion_imag
_atom_type_scat_source
C C 0.0033 0.0016 'International Tables Vol C Tables 4.2.6.8 and 6.1.1.4'
H H 0.0000 0.0000 'International Tables Vol C Tables 4.2.6.8 and 6.1.1.4'
N N 0.0061 0.0033 'International Tables Vol C Tables 4.2.6.8 and 6.1.1.4'
Ni Ni 0.3393 1.1124 'International Tables Vol C Tables 4.2.6.8 and 6.1.1.4'
O O 0.0106 0.0060 'International Tables Vol C Tables 4.2.6.8 and 6.1.1.4'
Pd Pd -0.9988 1.0072 'International Tables Vol C Tables 4.2.6.8 and 6.1.1.4'

loop_
_geom_angle_atom_site_label_1
_geom_angle_atom_site_label_2
_geom_angle_atom_site_label_3
_geom_angle
_geom_angle_site_symmetry_1
_geom_angle_site_symmetry_3
_geom_angle_publ_flag
Ni3 Pd1 Ni3 61.0(2) . 6_566 ?
Ni3 Pd1 Pd1 179.52(12) . 3_565 ?
Ni3 Pd1 Pd1 119.52(12) 6_566 3_565 ?
Ni3 Pd1 Pd1 119.52(12) . 2_665 ?
Ni3 Pd1 Pd1 179.52(12) 6_566 2_665 ?
Pd1 Pd1 Pd1 60.001(1) 3_565 2_665 ?
Ni3 Pd1 Ni4 91.89(10) . 6_566 ?
Ni3 Pd1 Ni4 60.08(8) 6_566 6_566 ?
Pd1 Pd1 Ni4 88.39(4) 3_565 6_566 ?
Pd1 Pd1 Ni4 119.76(4) 2_665 6_566 ?
Ni3 Pd1 Ni4 60.08(8) . . ?
Ni3 Pd1 Ni4 91.89(10) 6_566 . ?
Pd1 Pd1 Ni4 119.76(4) 3_565 . ?
Pd1 Pd1 Ni4 88.39(4) 2_665 . ?
Ni4 Pd1 Ni4 148.64(8) 6_566 . ?
Ni3 Pd1 Ni5 91.94(10) . 3_565 ?
Ni3 Pd1 Ni5 60.07(9) 6_566 3_565 ?
Pd1 Pd1 Ni5 88.35(4) 3_565 3_565 ?
Pd1 Pd1 Ni5 119.75(4) 2_665 3_565 ?
Ni4 Pd1 Ni5 107.66(6) 6_566 3_565 ?
Ni4 Pd1 Ni5 63.31(5) . 3_565 ?
Ni3 Pd1 Ni5 60.07(9) . 5_556 ?
Ni3 Pd1 Ni5 91.94(10) 6_566 5_556 ?
Pd1 Pd1 Ni5 119.75(4) 3_565 5_556 ?
Pd1 Pd1 Ni5 88.35(4) 2_665 5_556 ?
Ni4 Pd1 Ni5 63.31(5) 6_566 5_556 ?
Ni4 Pd1 Ni5 107.66(6) . 5_556 ?
Ni5 Pd1 Ni5 148.69(8) 3_565 5_556 ?
Ni3 Pd1 Ni6 120.12(12) . 3_565 ?
Ni3 Pd1 Ni6 59.17(12) 6_566 3_565 ?
Pd1 Pd1 Ni6 60.35(3) 3_565 3_565 ?
Pd1 Pd1 Ni6 120.36(3) 2_665 3_565 ?
Ni4 Pd1 Ni6 58.25(4) 6_566 3_565 ?
Ni4 Pd1 Ni6 121.52(4) . 3_565 ?
Ni5 Pd1 Ni6 58.21(4) 3_565 3_565 ?
Ni5 Pd1 Ni6 121.56(4) 5_556 3_565 ?
Ni3 Pd1 Ni6 59.17(12) . . ?
Ni3 Pd1 Ni6 120.12(12) 6_566 . ?
Pd1 Pd1 Ni6 120.36(3) 3_565 . ?
Pd1 Pd1 Ni6 60.36(3) 2_665 . ?
Ni4 Pd1 Ni6 121.52(4) 6_566 . ?
Ni4 Pd1 Ni6 58.25(4) . . ?
Ni5 Pd1 Ni6 121.56(4) 3_565 . ?
Ni5 Pd1 Ni6 58.21(4) 5_556 . ?
Ni6 Pd1 Ni6 179.29(6) 3_565 . ?
Pd1 Pd1 Pd3 111.5(4) 3_565 6_566 ?
Pd1 Pd1 Pd3 171.5(4) 2_665 6_566 ?
Ni4 Pd1 Pd3 57.5(4) 6_566 6_566 ?
Ni4 Pd1 Pd3 96.5(4) . 6_566 ?
Ni5 Pd1 Pd3 57.4(4) 3_565 6_566 ?
Ni5 Pd1 Pd3 96.7(4) 5_556 6_566 ?
Ni6 Pd1 Pd3 51.1(3) 3_565 6_566 ?
Ni6 Pd1 Pd3 128.1(4) . 6_566 ?
Pd1 Pd1 Pd3 171.5(3) 3_565 . ?
Pd1 Pd1 Pd3 111.5(3) 2_665 . ?
Ni4 Pd1 Pd3 96.5(4) 6_566 . ?
Ni4 Pd1 Pd3 57.5(4) . . ?
Ni5 Pd1 Pd3 96.7(4) 3_565 . ?
Ni5 Pd1 Pd3 57.4(4) 5_556 . ?
Ni6 Pd1 Pd3 128.1(4) 3_565 . ?
Ni6 Pd1 Pd3 51.1(3) . . ?
Pd3 Pd1 Pd3 77.0(7) 6_566 . ?
C3 Pd2 C3 95.1(5) 2_665 . ?
C3 Pd2 C3 95.1(5) 2_665 3_565 ?
C3 Pd2 C3 95.1(5) . 3_565 ?
C3 Pd2 Ni4 44.5(4) 2_665 2_665 ?
C3 Pd2 Ni4 93.5(4) . 2_665 ?
C3 Pd2 Ni4 139.2(4) 3_565 2_665 ?
C3 Pd2 Ni4 93.5(4) 2_665 3_565 ?
C3 Pd2 Ni4 139.2(4) . 3_565 ?
C3 Pd2 Ni4 44.5(4) 3_565 3_565 ?
Ni4 Pd2 Ni4 119.560(10) 2_665 3_565 ?
C3 Pd2 Ni4 139.2(4) 2_665 . ?
C3 Pd2 Ni4 44.5(4) . . ?
C3 Pd2 Ni4 93.5(4) 3_565 . ?
Ni4 Pd2 Ni4 119.560(10) 2_665 . ?
Ni4 Pd2 Ni4 119.559(10) 3_565 . ?
C3 Pd2 Ni5 44.4(4) 2_665 2_665 ?
C3 Pd2 Ni5 139.1(4) . 2_665 ?
C3 Pd2 Ni5 93.7(4) 3_565 2_665 ?
Ni4 Pd2 Ni5 56.16(5) 2_665 2_665 ?
Ni4 Pd2 Ni5 63.54(5) 3_565 2_665 ?
Ni4 Pd2 Ni5 171.51(7) . 2_665 ?
C3 Pd2 Ni5 93.7(4) 2_665 . ?
C3 Pd2 Ni5 44.4(4) . . ?
C3 Pd2 Ni5 139.1(4) 3_565 . ?
Ni4 Pd2 Ni5 63.54(5) 2_665 . ?
Ni4 Pd2 Ni5 171.51(7) 3_565 . ?
Ni4 Pd2 Ni5 56.16(5) . . ?
Ni5 Pd2 Ni5 119.560(10) 2_665 . ?
C3 Pd2 Ni5 139.1(4) 2_665 3_565 ?
C3 Pd2 Ni5 93.7(4) . 3_565 ?
C3 Pd2 Ni5 44.4(4) 3_565 3_565 ?
Ni4 Pd2 Ni5 171.51(7) 2_665 3_565 ?
Ni4 Pd2 Ni5 56.16(5) 3_565 3_565 ?
Ni4 Pd2 Ni5 63.54(5) . 3_565 ?
Ni5 Pd2 Ni5 119.560(10) 2_665 3_565 ?
Ni5 Pd2 Ni5 119.561(11) . 3_565 ?
C3 Pd2 Pd1 154.9(4) 2_665 . ?
C3 Pd2 Pd1 101.8(4) . . ?
C3 Pd2 Pd1 101.7(4) 3_565 . ?
Ni4 Pd2 Pd1 115.32(5) 2_665 . ?
Ni4 Pd2 Pd1 85.80(4) 3_565 . ?
Ni4 Pd2 Pd1 58.56(4) . . ?
Ni5 Pd2 Pd1 115.34(6) 2_665 . ?
Ni5 Pd2 Pd1 85.78(4) . . ?
Ni5 Pd2 Pd1 58.58(4) 3_565 . ?
C3 Pd2 Pd1 101.8(4) 2_665 2_665 ?
C3 Pd2 Pd1 101.7(4) . 2_665 ?
C3 Pd2 Pd1 154.9(4) 3_565 2_665 ?
Ni4 Pd2 Pd1 58.56(4) 2_665 2_665 ?
Ni4 Pd2 Pd1 115.32(5) 3_565 2_665 ?
Ni4 Pd2 Pd1 85.80(4) . 2_665 ?
Ni5 Pd2 Pd1 85.78(4) 2_665 2_665 ?
Ni5 Pd2 Pd1 58.58(4) . 2_665 ?
Ni5 Pd2 Pd1 115.34(6) 3_565 2_665 ?
Pd1 Pd2 Pd1 56.84(4) . 2_665 ?
C3 Pd2 Pd1 101.7(4) 2_665 3_565 ?
C3 Pd2 Pd1 154.9(4) . 3_565 ?
C3 Pd2 Pd1 101.8(4) 3_565 3_565 ?
Ni4 Pd2 Pd1 85.80(4) 2_665 3_565 ?
Ni4 Pd2 Pd1 58.56(4) 3_565 3_565 ?
Ni4 Pd2 Pd1 115.32(5) . 3_565 ?
Ni5 Pd2 Pd1 58.58(4) 2_665 3_565 ?
Ni5 Pd2 Pd1 115.33(6) . 3_565 ?
Ni5 Pd2 Pd1 85.78(4) 3_565 3_565 ?
Pd1 Pd2 Pd1 56.84(4) . 3_565 ?
Pd1 Pd2 Pd1 56.84(4) 2_665 3_565 ?
C6 Ni3 C4 94.9(17) . . ?
C6 Ni3 C5 94.6(16) . 5_556 ?
C4 Ni3 C5 60(2) . 5_556 ?
C6 Ni3 Ni8 46.2(7) . . ?
C4 Ni3 Ni8 132.8(15) . . ?
C5 Ni3 Ni8 132.8(14) 5_556 . ?
C6 Ni3 Pd1 163.4(8) . . ?
C4 Ni3 Pd1 99.5(15) . . ?
C5 Ni3 Pd1 99.7(15) 5_556 . ?
Ni8 Ni3 Pd1 117.2(2) . . ?
C6 Ni3 Ni6 134.5(8) . . ?
C4 Ni3 Ni6 47.7(15) . . ?
C5 Ni3 Ni6 47.7(14) 5_556 . ?
Ni8 Ni3 Ni6 179.3(2) . . ?
Pd1 Ni3 Ni6 62.11(9) . . ?
C6 Ni3 Ni3 103.9(8) . 6_566 ?
C4 Ni3 Ni3 144.7(15) . 6_566 ?
C5 Ni3 Ni3 145.0(15) 5_556 6_566 ?
Ni8 Ni3 Ni3 57.71(11) . 6_566 ?
Pd1 Ni3 Ni3 59.52(12) . 6_566 ?
Ni6 Ni3 Ni3 121.63(11) . 6_566 ?
C6 Ni3 Ni4 123.5(6) . . ?
C4 Ni3 Ni4 53.1(15) . . ?
C5 Ni3 Ni4 102.5(14) 5_556 . ?
Ni8 Ni3 Ni4 120.19(16) . . ?
Pd1 Ni3 Ni4 61.31(8) . . ?
Ni6 Ni3 Ni4 59.58(9) . . ?
Ni3 Ni3 Ni4 91.78(16) 6_566 . ?
C6 Ni3 Ni5 123.4(6) . 5_556 ?
C4 Ni3 Ni5 102.5(15) . 5_556 ?
C5 Ni3 Ni5 53.3(15) 5_556 5_556 ?
Ni8 Ni3 Ni5 120.26(16) . 5_556 ?
Pd1 Ni3 Ni5 61.33(8) . 5_556 ?
Ni6 Ni3 Ni5 59.55(9) . 5_556 ?
Ni3 Ni3 Ni5 91.85(16) 6_566 5_556 ?
Ni4 Ni3 Ni5 109.61(13) . 5_556 ?
C6 Ni3 Ni7 85.7(6) . 5_556 ?
C4 Ni3 Ni7 151.9(14) . 5_556 ?
C5 Ni3 Ni7 92.0(14) 5_556 5_556 ?
Ni8 Ni3 Ni7 64.70(11) . 5_556 ?
Pd1 Ni3 Ni7 85.44(13) . 5_556 ?
Ni6 Ni3 Ni7 115.09(13) . 5_556 ?
Ni3 Ni3 Ni7 60.67(15) 6_566 5_556 ?
Ni4 Ni3 Ni7 145.31(18) . 5_556 ?
Ni5 Ni3 Ni7 55.57(9) 5_556 5_556 ?
C6 Ni3 Ni7 85.9(6) . 3_565 ?
C4 Ni3 Ni7 91.8(14) . 3_565 ?
C5 Ni3 Ni7 151.7(14) 5_556 3_565 ?
Ni8 Ni3 Ni7 64.69(11) . 3_565 ?
Pd1 Ni3 Ni7 85.43(13) . 3_565 ?
Ni6 Ni3 Ni7 115.06(12) . 3_565 ?
Ni3 Ni3 Ni7 60.65(15) 6_566 3_565 ?
Ni4 Ni3 Ni7 55.51(9) . 3_565 ?
Ni5 Ni3 Ni7 145.35(18) 5_556 3_565 ?
Ni7 Ni3 Ni7 116.3(2) 5_556 3_565 ?
C6 Pd3 Ni6 154.2(11) . . ?
C6 Pd3 Ni5 123.7(10) . 5_556 ?
Ni6 Pd3 Ni5 63.1(4) . 5_556 ?
C6 Pd3 Ni4 123.6(10) . . ?
Ni6 Pd3 Ni4 63.1(4) . . ?
Ni5 Pd3 Ni4 111.2(6) 5_556 . ?
C6 Pd3 Pd1 143.1(11) . . ?
Ni6 Pd3 Pd1 62.8(4) . . ?
Ni5 Pd3 Pd1 59.6(4) 5_556 . ?
Ni4 Pd3 Pd1 59.5(4) . . ?
C6 Pd3 Ni8 40.0(8) . . ?
Ni6 Pd3 Ni8 165.8(7) . . ?
Ni5 Pd3 Ni8 111.0(6) 5_556 . ?
Ni4 Pd3 Ni8 110.8(6) . . ?
Pd1 Pd3 Ni8 103.0(5) . . ?
C6 Pd3 Ni7 79.0(8) . 5_556 ?
Ni6 Pd3 Ni7 115.6(7) . 5_556 ?
Ni5 Pd3 Ni7 53.0(3) 5_556 5_556 ?
Ni4 Pd3 Ni7 133.4(6) . 5_556 ?
Pd1 Pd3 Ni7 78.3(4) . 5_556 ?
Ni8 Pd3 Ni7 58.2(3) . 5_556 ?
C6 Pd3 Ni7 79.0(8) . 3_565 ?
Ni6 Pd3 Ni7 115.4(6) . 3_565 ?
Ni5 Pd3 Ni7 133.5(6) 5_556 3_565 ?
Ni4 Pd3 Ni7 52.9(3) . 3_565 ?
Pd1 Pd3 Ni7 78.2(4) . 3_565 ?
Ni8 Pd3 Ni7 58.1(3) . 3_565 ?
Ni7 Pd3 Ni7 102.8(5) 5_556 3_565 ?
C21 Ni5 C3 101.0(13) . . ?
C3 Ni5 C2 90.6(12) . . ?
C3 Ni5 C5 125.5(14) . . ?
C2 Ni5 C5 92.8(17) . . ?
C21 Ni5 C45 91.8(18) . . ?
C3 Ni5 C45 89.5(14) . . ?
C21 Ni5 Ni7 52.4(12) . . ?
C3 Ni5 Ni7 126.7(5) . . ?
C2 Ni5 Ni7 47.9(11) . . ?
C5 Ni5 Ni7 93.1(13) . . ?
C45 Ni5 Ni7 130.0(13) . . ?
C21 Ni5 Ni4 129.6(12) . . ?
C3 Ni5 Ni4 49.3(5) . . ?
C2 Ni5 Ni4 131.8(11) . . ?
C5 Ni5 Ni4 92.3(13) . . ?
C45 Ni5 Ni4 55.2(13) . . ?
Ni7 Ni5 Ni4 174.63(10) . . ?
C21 Ni5 Ni6 120.0(13) . . ?
C3 Ni5 Ni6 110.3(5) . . ?
C2 Ni5 Ni6 139.7(11) . . ?
C5 Ni5 Ni6 47.0(13) . . ?
C45 Ni5 Ni6 41.2(12) . . ?
Ni7 Ni5 Ni6 122.94(8) . . ?
Ni4 Ni5 Ni6 61.30(5) . . ?
C21 Ni5 Pd3 82.6(13) . 5_556 ?
C3 Ni5 Pd3 161.3(6) . 5_556 ?
C45 Ni5 Pd3 72.1(13) . 5_556 ?
Ni7 Ni5 Pd3 69.9(4) . 5_556 ?
Ni4 Ni5 Pd3 114.7(4) . 5_556 ?
Ni6 Ni5 Pd3 53.6(4) . 5_556 ?
C3 Ni5 Ni3 169.7(5) . 5_556 ?
C2 Ni5 Ni3 96.0(11) . 5_556 ?
C5 Ni5 Ni3 46.4(13) . 5_556 ?
Ni7 Ni5 Ni3 63.27(12) . 5_556 ?
Ni4 Ni5 Ni3 120.98(12) . 5_556 ?
Ni6 Ni5 Ni3 59.70(10) . 5_556 ?
C21 Ni5 Pd2 144.8(13) . . ?
C3 Ni5 Pd2 59.3(5) . . ?
C2 Ni5 Pd2 125.3(11) . . ?
C5 Ni5 Pd2 141.9(13) . . ?
C45 Ni5 Pd2 114.9(13) . . ?
Ni7 Ni5 Pd2 113.38(8) . . ?
Ni4 Ni5 Pd2 61.91(5) . . ?
Ni6 Ni5 Pd2 94.93(7) . . ?
Pd3 Ni5 Pd2 125.9(4) 5_556 . ?
Ni3 Ni5 Pd2 121.69(10) 5_556 . ?
C21 Ni5 Pd1 135.7(12) . 2_665 ?
C3 Ni5 Pd1 120.7(5) . 2_665 ?
C2 Ni5 Pd1 135.9(11) . 2_665 ?
C5 Ni5 Pd1 92.3(13) . 2_665 ?
C45 Ni5 Pd1 102.4(12) . 2_665 ?
Ni7 Ni5 Pd1 88.15(7) . 2_665 ?
Ni4 Ni5 Pd1 91.64(6) . 2_665 ?
Ni6 Ni5 Pd1 61.21(5) . 2_665 ?
Pd3 Ni5 Pd1 63.1(4) 5_556 2_665 ?
Ni3 Ni5 Pd1 58.61(9) 5_556 2_665 ?
Pd2 Ni5 Pd1 63.16(5) . 2_665 ?
C81 Ni4 C3 101.6(13) . . ?
C3 Ni4 C8 91.5(12) . . ?
C3 Ni4 C4 126.1(14) . . ?
C8 Ni4 C4 92.1(17) . . ?
C81 Ni4 C45 91.8(18) . . ?
C3 Ni4 C45 89.3(13) . . ?
C81 Ni4 Ni7 52.0(12) . 3_565 ?
C3 Ni4 Ni7 126.9(5) . 3_565 ?
C8 Ni4 Ni7 47.5(11) . 3_565 ?
C4 Ni4 Ni7 92.6(13) . 3_565 ?
C45 Ni4 Ni7 130.0(13) . 3_565 ?
C81 Ni4 Ni5 130.0(12) . . ?
C3 Ni4 Ni5 49.1(5) . . ?
C8 Ni4 Ni5 132.2(11) . . ?
C4 Ni4 Ni5 92.7(13) . . ?
C45 Ni4 Ni5 55.2(13) . . ?
Ni7 Ni4 Ni5 174.71(10) 3_565 . ?
C81 Ni4 Ni6 119.7(13) . . ?
C3 Ni4 Ni6 110.1(5) . . ?
C8 Ni4 Ni6 138.9(11) . . ?
C4 Ni4 Ni6 46.9(13) . . ?
C45 Ni4 Ni6 41.1(12) . . ?
Ni7 Ni4 Ni6 122.97(8) 3_565 . ?
Ni5 Ni4 Ni6 61.25(5) . . ?
C81 Ni4 Pd3 82.2(14) . . ?
C3 Ni4 Pd3 161.1(6) . . ?
C45 Ni4 Pd3 72.0(13) . . ?
Ni7 Ni4 Pd3 70.0(4) 3_565 . ?
Ni5 Ni4 Pd3 114.6(4) . . ?
Ni6 Ni4 Pd3 53.6(4) . . ?
C3 Ni4 Ni3 169.4(5) . . ?
C8 Ni4 Ni3 95.2(11) . . ?
C4 Ni4 Ni3 45.6(14) . . ?
Ni7 Ni4 Ni3 63.31(12) 3_565 . ?
Ni5 Ni4 Ni3 120.91(12) . . ?
Ni6 Ni4 Ni3 59.69(10) . . ?
C81 Ni4 Pd2 145.2(13) . . ?
C3 Ni4 Pd2 59.3(5) . . ?
C8 Ni4 Pd2 126.1(11) . . ?
C4 Ni4 Pd2 141.8(13) . . ?
C45 Ni4 Pd2 114.8(13) . . ?
Ni7 Ni4 Pd2 113.47(8) 3_565 . ?
Ni5 Ni4 Pd2 61.92(5) . . ?
Ni6 Ni4 Pd2 94.91(7) . . ?
Pd3 Ni4 Pd2 125.9(4) . . ?
Ni3 Ni4 Pd2 121.72(10) . . ?
C81 Ni4 Pd1 135.2(12) . . ?
C3 Ni4 Pd1 120.6(5) . . ?
C8 Ni4 Pd1 135.7(11) . . ?
C4 Ni4 Pd1 91.7(14) . . ?
C45 Ni4 Pd1 102.3(12) . . ?
Ni7 Ni4 Pd1 88.22(7) 3_565 . ?
Ni5 Ni4 Pd1 91.63(6) . . ?
Ni6 Ni4 Pd1 61.20(5) . . ?
Pd3 Ni4 Pd1 63.0(4) . . ?
Ni3 Ni4 Pd1 58.62(9) . . ?
Pd2 Ni4 Pd1 63.17(5) . . ?
C45 Ni6 C45 117(3) 5_556 . ?
C4 Ni6 C4 118(3) 5_556 . ?
C4 Ni6 C5 59(2) 5_556 . ?
C4 Ni6 C5 88(2) . . ?
C4 Ni6 C5 88(2) 5_556 5_556 ?
C4 Ni6 C5 59(2) . 5_556 ?
C5 Ni6 C5 116(3) . 5_556 ?
C45 Ni6 Pd3 86.9(17) 5_556 . ?
C45 Ni6 Pd3 87.1(17) . . ?
C45 Ni6 Pd3 87.1(17) 5_556 5_556 ?
C45 Ni6 Pd3 86.9(17) . 5_556 ?
Pd3 Ni6 Pd3 168.6(8) . 5_556 ?
C45 Ni6 Ni5 149.0(16) 5_556 . ?
C45 Ni6 Ni5 56.5(16) . . ?
C4 Ni6 Ni5 102.8(15) 5_556 . ?
C4 Ni6 Ni5 94.6(15) . . ?
C5 Ni6 Ni5 53.9(15) . . ?
C5 Ni6 Ni5 153.7(15) 5_556 . ?
Pd3 Ni6 Ni5 120.5(4) . . ?
Pd3 Ni6 Ni5 63.3(4) 5_556 . ?
C45 Ni6 Ni5 56.5(16) 5_556 5_556 ?
C45 Ni6 Ni5 149.0(16) . 5_556 ?
C4 Ni6 Ni5 94.6(15) 5_556 5_556 ?
C4 Ni6 Ni5 102.8(15) . 5_556 ?
C5 Ni6 Ni5 153.7(14) . 5_556 ?
C5 Ni6 Ni5 53.9(15) 5_556 5_556 ?
Pd3 Ni6 Ni5 63.3(4) . 5_556 ?
Pd3 Ni6 Ni5 120.5(4) 5_556 5_556 ?
Ni5 Ni6 Ni5 146.07(11) . 5_556 ?
C45 Ni6 Ni4 56.6(17) 5_556 5_556 ?
C45 Ni6 Ni4 149.0(16) . 5_556 ?
C4 Ni6 Ni4 53.6(15) 5_556 5_556 ?
C4 Ni6 Ni4 153.5(15) . 5_556 ?
C5 Ni6 Ni4 103.5(14) . 5_556 ?
C5 Ni6 Ni4 94.2(14) 5_556 5_556 ?
Pd3 Ni6 Ni4 120.4(4) . 5_556 ?
Pd3 Ni6 Ni4 63.4(4) 5_556 5_556 ?
Ni5 Ni6 Ni4 111.57(7) . 5_556 ?
Ni5 Ni6 Ni4 57.45(5) 5_556 5_556 ?
C45 Ni6 Ni4 149.0(16) 5_556 . ?
C45 Ni6 Ni4 56.6(16) . . ?
C4 Ni6 Ni4 153.5(15) 5_556 . ?
C4 Ni6 Ni4 53.6(14) . . ?
C5 Ni6 Ni4 94.2(14) . . ?
C5 Ni6 Ni4 103.5(14) 5_556 . ?
Pd3 Ni6 Ni4 63.4(4) . . ?
Pd3 Ni6 Ni4 120.4(4) 5_556 . ?
Ni5 Ni6 Ni4 57.45(5) . . ?
Ni5 Ni6 Ni4 111.57(7) 5_556 . ?
Ni4 Ni6 Ni4 146.03(11) 5_556 . ?
C1 Ni7 C8 97.3(12) . 2_665 ?
C1 Ni7 C2 97.7(13) . . ?
C8 Ni7 C2 93.1(17) 2_665 . ?
C1 Ni7 C81 98.0(13) . 2_665 ?
C1 Ni7 C21 97.9(12) . . ?
C81 Ni7 C21 130.1(17) 2_665 . ?
C1 Ni7 Ni4 143.7(6) . 2_665 ?
C8 Ni7 Ni4 50.8(11) 2_665 2_665 ?
C2 Ni7 Ni4 100.5(11) . 2_665 ?
C81 Ni7 Ni4 46.0(11) 2_665 2_665 ?
C21 Ni7 Ni4 109.3(11) . 2_665 ?
C1 Ni7 Ni5 143.9(6) . . ?
C8 Ni7 Ni5 101.1(11) 2_665 . ?
C2 Ni7 Ni5 50.8(12) . . ?
C81 Ni7 Ni5 109.3(12) 2_665 . ?
C21 Ni7 Ni5 46.3(11) . . ?
Ni4 Ni7 Ni5 68.72(7) 2_665 . ?
C1 Ni7 Ni3 114.9(6) . 5_556 ?
C8 Ni7 Ni3 144.7(11) 2_665 5_556 ?
C2 Ni7 Ni3 96.4(12) . 5_556 ?
Ni4 Ni7 Ni3 94.05(10) 2_665 5_556 ?
Ni5 Ni7 Ni3 61.16(10) . 5_556 ?
C1 Ni7 Ni3 114.8(6) . 2_665 ?
C8 Ni7 Ni3 95.8(12) 2_665 2_665 ?
C2 Ni7 Ni3 144.8(12) . 2_665 ?
Ni4 Ni7 Ni3 61.18(10) 2_665 2_665 ?
Ni5 Ni7 Ni3 94.07(10) . 2_665 ?
Ni3 Ni7 Ni3 58.7(2) 5_556 2_665 ?
C1 Ni7 Ni8 71.6(6) . 2_665 ?
C8 Ni7 Ni8 132.6(11) 2_665 2_665 ?
C2 Ni7 Ni8 133.4(12) . 2_665 ?
C81 Ni7 Ni8 114.8(12) 2_665 2_665 ?
C21 Ni7 Ni8 115.1(12) . 2_665 ?
Ni4 Ni7 Ni8 114.91(9) 2_665 2_665 ?
Ni5 Ni7 Ni8 114.90(9) . 2_665 ?
Ni3 Ni7 Ni8 53.75(10) 5_556 2_665 ?
Ni3 Ni7 Ni8 53.74(10) 2_665 2_665 ?
C1 Ni7 Pd3 114.4(7) . 5_556 ?
C81 Ni7 Pd3 138.7(12) 2_665 5_556 ?
C21 Ni7 Pd3 71.9(12) . 5_556 ?
Ni4 Ni7 Pd3 96.9(3) 2_665 5_556 ?
Ni5 Ni7 Pd3 57.1(4) . 5_556 ?
Ni8 Ni7 Pd3 58.1(3) 2_665 5_556 ?
C1 Ni7 Pd3 114.3(7) . 2_665 ?
C81 Ni7 Pd3 71.5(12) 2_665 2_665 ?
C21 Ni7 Pd3 139.1(11) . 2_665 ?
Ni4 Ni7 Pd3 57.1(3) 2_665 2_665 ?
Ni5 Ni7 Pd3 96.9(3) . 2_665 ?
Ni8 Ni7 Pd3 58.0(3) 2_665 2_665 ?
Pd3 Ni7 Pd3 72.1(5) 5_556 2_665 ?
C7 Ni8 C6 98.0(7) . . ?
C7 Ni8 C6 98.0(6) . 6_566 ?
C6 Ni8 C6 163.9(13) . 6_566 ?
C7 Ni8 Ni3 147.71(11) . 6_566 ?
C6 Ni8 Ni3 114.2(7) . 6_566 ?
C6 Ni8 Ni3 49.7(7) 6_566 6_566 ?
C7 Ni8 Ni3 147.71(11) . . ?
C6 Ni8 Ni3 49.7(7) . . ?
C6 Ni8 Ni3 114.2(7) 6_566 . ?
Ni3 Ni8 Ni3 64.6(2) 6_566 . ?
C7 Ni8 Pd3 141.5(4) . . ?
C6 Ni8 Pd3 43.5(7) . . ?
C6 Ni8 Pd3 120.4(7) 6_566 . ?
C7 Ni8 Pd3 141.5(4) . 6_566 ?
C6 Ni8 Pd3 120.4(7) . 6_566 ?
C6 Ni8 Pd3 43.5(7) 6_566 6_566 ?
Pd3 Ni8 Pd3 77.0(7) . 6_566 ?
C7 Ni8 Ni7 124.29(6) . 3_565 ?
C6 Ni8 Ni7 85.6(6) . 3_565 ?
C6 Ni8 Ni7 85.4(6) 6_566 3_565 ?
Ni3 Ni8 Ni7 61.56(10) 6_566 3_565 ?
Ni3 Ni8 Ni7 61.57(10) . 3_565 ?
Pd3 Ni8 Ni7 63.9(4) . 3_565 ?
Pd3 Ni8 Ni7 63.8(4) 6_566 3_565 ?
C7 Ni8 Ni7 124.29(6) . 5_556 ?
C6 Ni8 Ni7 85.4(6) . 5_556 ?
C6 Ni8 Ni7 85.6(6) 6_566 5_556 ?
Ni3 Ni8 Ni7 61.57(10) 6_566 5_556 ?
Ni3 Ni8 Ni7 61.55(10) . 5_556 ?
Pd3 Ni8 Ni7 63.8(4) . 5_556 ?
Pd3 Ni8 Ni7 63.9(4) 6_566 5_556 ?
Ni7 Ni8 Ni7 111.42(13) 3_565 5_556 ?
O1 C1 Ni7 171.6(18) . . ?
O2 C2 Ni7 138(3) . . ?
O2 C2 Ni5 140(3) . . ?
Ni7 C2 Ni5 81.4(14) . . ?
O21 C21 Ni5 143(3) . . ?
O21 C21 Ni7 134(3) . . ?
Ni5 C21 Ni7 81.3(15) . . ?
O3 C3 Ni5 138.5(13) . . ?
O3 C3 Ni4 137.5(12) . . ?
Ni5 C3 Ni4 81.6(6) . . ?
O3 C3 Pd2 119.1(12) . . ?
Ni5 C3 Pd2 76.4(5) . . ?
Ni4 C3 Pd2 76.3(5) . . ?
O4 C4 Ni3 137(4) . . ?
O4 C4 C5 115(4) . 5_556 ?
Ni3 C4 C5 61(2) . 5_556 ?
O4 C4 Ni6 132(3) . . ?
Ni3 C4 Ni6 86(2) . . ?
C5 C4 Ni6 60(2) 5_556 . ?
O4 C4 Ni4 120(3) . . ?
Ni3 C4 Ni4 81.3(18) . . ?
C5 C4 Ni4 125(3) 5_556 . ?
Ni6 C4 Ni4 79.6(18) . . ?
O5 C5 C4 116(4) . 5_556 ?
O5 C5 Ni3 136(4) . 5_556 ?
C4 C5 Ni3 59(2) 5_556 5_556 ?
O5 C5 Ni6 134(4) . . ?
C4 C5 Ni6 60(2) 5_556 . ?
Ni3 C5 Ni6 84.6(19) 5_556 . ?
O5 C5 Ni5 121(3) . . ?
C4 C5 Ni5 123(3) 5_556 . ?
Ni3 C5 Ni5 80.3(18) 5_556 . ?
Ni6 C5 Ni5 79.1(17) . . ?
O45 C45 Ni6 141(4) . . ?
O45 C45 Ni5 127(4) . . ?
Ni6 C45 Ni5 82.3(19) . . ?
O45 C45 Ni4 129(4) . . ?
Ni6 C45 Ni4 82.3(19) . . ?
Ni5 C45 Ni4 69.6(14) . . ?
O6 C6 Ni8 146(2) . . ?
O6 C6 Ni3 129(2) . . ?
Ni8 C6 Ni3 84.2(9) . . ?
O6 C6 Pd3 117(2) . . ?
Ni8 C6 Pd3 96.5(11) . . ?
O7 C7 Ni8 180(3) . . ?
O8 C8 Ni7 140(3) . 3_565 ?
O8 C8 Ni4 138(3) . . ?
Ni7 C8 Ni4 81.7(14) 3_565 . ?
O81 C81 Ni4 144(3) . . ?
O81 C81 Ni7 132(3) . 3_565 ?
Ni4 C81 Ni7 82.0(15) . 3_565 ?
C103 N1 C105 111.6 . . ?
C103 N1 C101 111.4 . . ?
C105 N1 C101 106.41(6) . . ?
C103 N1 C107 106.48(7) . . ?
C105 N1 C107 110.4 . . ?
C101 N1 C107 110.7 . . ?
C102 C101 N1 115.2 . . ?
C102 C101 H10A 108.5 . . ?
N1 C101 H10A 108.5 . . ?
C102 C101 H10B 108.5 . . ?
N1 C101 H10B 108.5 . . ?
H10A C101 H10B 107.5 . . ?
C101 C102 H10C 109.5 . . ?
C101 C102 H10D 109.5 . . ?
H10C C102 H10D 109.5 . . ?
C101 C102 H10E 109.5 . . ?
H10C C102 H10E 109.5 . . ?
H10D C102 H10E 109.5 . . ?
N1 C103 C104 114.71(8) . . ?
N1 C103 H10F 108.6 . . ?
C104 C103 H10F 108.6 . . ?
N1 C103 H10G 108.6 . . ?
C104 C103 H10G 108.6 . . ?
H10F C103 H10G 107.6 . . ?
C103 C104 H10H 109.5 . . ?
C103 C104 H10I 109.5 . . ?
H10H C104 H10I 109.5 . . ?
C103 C104 H10J 109.5 . . ?
H10H C104 H10J 109.5 . . ?
H10I C104 H10J 109.5 . . ?
C106 C105 N1 115.14(7) . . ?
C106 C105 H10K 108.5 . . ?
N1 C105 H10K 108.5 . . ?
C106 C105 H10L 108.5 . . ?
N1 C105 H10L 108.5 . . ?
H10K C105 H10L 107.5 . . ?
C105 C106 H10M 109.5 . . ?
C105 C106 H10N 109.5 . . ?
H10M C106 H10N 109.5 . . ?
C105 C106 H10O 109.5 . . ?
H10M C106 H10O 109.5 . . ?
H10N C106 H10O 109.5 . . ?
C108 C107 N1 114.00(5) . . ?
C108 C107 H10P 108.8 . . ?
N1 C107 H10P 108.8 . . ?
C108 C107 H10Q 108.8 . . ?
N1 C107 H10Q 108.8 . . ?
H10P C107 H10Q 107.6 . . ?
C107 C108 H10R 109.5 . . ?
C107 C108 H10S 109.5 . . ?
H10R C108 H10S 109.5 . . ?
C107 C108 H10T 109.5 . . ?
H10R C108 H10T 109.5 . . ?
H10S C108 H10T 109.5 . . ?
C113 N11 C115 111.6 . . ?
C113 N11 C111 111.4 . . ?
C115 N11 C111 106.4 . . ?
C113 N11 C117 106.48(7) . . ?
C115 N11 C117 110.4 . . ?
C111 N11 C117 110.7 . . ?
C112 C111 N11 115.15(7) . . ?
C112 C111 H11A 108.5 . . ?
N11 C111 H11A 108.5 . . ?
C112 C111 H11B 108.5 . . ?
N11 C111 H11B 108.5 . . ?
H11A C111 H11B 107.5 . . ?
C111 C112 H11C 109.5 . . ?
C111 C112 H11D 109.5 . . ?
H11C C112 H11D 109.5 . . ?
C111 C112 H11E 109.5 . . ?
H11C C112 H11E 109.5 . . ?
H11D C112 H11E 109.5 . . ?
N11 C113 C114 114.71(7) . . ?
N11 C113 H11F 108.6 . . ?
C114 C113 H11F 108.6 . . ?
N11 C113 H11G 108.6 . . ?
C114 C113 H11G 108.6 . . ?
H11F C113 H11G 107.6 . . ?
C113 C114 H11H 109.5 . . ?
C113 C114 H11I 109.5 . . ?
H11H C114 H11I 109.5 . . ?
C113 C114 H11J 109.5 . . ?
H11H C114 H11J 109.5 . . ?
H11I C114 H11J 109.5 . . ?
C116 C115 N11 115.1 . . ?
C116 C115 H11K 108.5 . . ?
N11 C115 H11K 108.5 . . ?
C116 C115 H11L 108.5 . . ?
N11 C115 H11L 108.5 . . ?
H11K C115 H11L 107.5 . . ?
C115 C116 H11M 109.5 . . ?
C115 C116 H11N 109.5 . . ?
H11M C116 H11N 109.5 . . ?
C115 C116 H11O 109.5 . . ?
H11M C116 H11O 109.5 . . ?
H11N C116 H11O 109.5 . . ?
C118 C117 N11 114.0 . . ?
C118 C117 H11P 108.8 . . ?
N11 C117 H11P 108.8 . . ?
C118 C117 H11Q 108.8 . . ?
N11 C117 H11Q 108.8 . . ?
H11P C117 H11Q 107.6 . . ?
C117 C118 H11R 109.5 . . ?
C117 C118 H11S 109.5 . . ?
H11R C118 H11S 109.5 . . ?
C117 C118 H11T 109.5 . . ?
H11R C118 H11T 109.5 . . ?
H11S C118 H11T 109.5 . . ?
N2 C201 C202 179(10) . . ?
C201 C202 H20A 109.5 . . ?
C201 C202 H20B 109.5 . . ?
H20A C202 H20B 109.5 . . ?
C201 C202 H20C 109.5 . . ?
H20A C202 H20C 109.5 . . ?
H20B C202 H20C 109.5 . . ?

loop_
_geom_bond_atom_site_label_1
_geom_bond_atom_site_label_2
_geom_bond_distance
_geom_bond_site_symmetry_2
_geom_bond_publ_flag
Pd1 Ni3 2.567(4) . ?
Pd1 Ni3 2.567(4) 6_566 ?
Pd1 Pd1 2.6256(19) 3_565 ?
Pd1 Pd1 2.6257(19) 2_665 ?
Pd1 Ni4 2.6373(15) 6_566 ?
Pd1 Ni4 2.6374(15) . ?
Pd1 Ni5 2.6383(15) 3_565 ?
Pd1 Ni5 2.6383(15) 5_556 ?
Pd1 Ni6 2.6542(19) 3_565 ?
Pd1 Ni6 2.6542(19) . ?
Pd1 Pd3 2.728(17) 6_566 ?
Pd1 Pd3 2.728(17) . ?
Pd2 C3 2.326(16) 2_665 ?
Pd2 C3 2.326(16) . ?
Pd2 C3 2.326(16) 3_565 ?
Pd2 Ni4 2.6290(16) 2_665 ?
Pd2 Ni4 2.6290(16) 3_565 ?
Pd2 Ni4 2.6290(16) . ?
Pd2 Ni5 2.6292(17) 2_665 ?
Pd2 Ni5 2.6292(16) . ?
Pd2 Ni5 2.6292(16) 3_565 ?
Pd2 Pd1 2.7585(13) 2_665 ?
Pd2 Pd1 2.7585(14) 3_565 ?
Ni3 C6 1.87(2) . ?
Ni3 C4 1.88(5) . ?
Ni3 C5 1.91(5) 5_556 ?
Ni3 Ni8 2.437(5) . ?
Ni3 Ni6 2.579(4) . ?
Ni3 Ni3 2.604(10) 6_566 ?
Ni3 Ni4 2.606(3) . ?
Ni3 Ni5 2.606(4) 5_556 ?
Ni3 Ni7 2.657(4) 5_556 ?
Ni3 Ni7 2.657(4) 3_565 ?
Pd3 C6 1.89(3) . ?
Pd3 Ni6 2.324(17) . ?
Pd3 Ni5 2.578(17) 5_556 ?
Pd3 Ni4 2.583(17) . ?
Pd3 Ni8 2.729(17) . ?
Pd3 Ni7 2.885(17) 5_556 ?
Pd3 Ni7 2.889(17) 3_565 ?
Ni5 C21 1.79(4) . ?
Ni5 C3 1.891(15) . ?
Ni5 C2 1.92(4) . ?
Ni5 C5 2.12(5) . ?
Ni5 C45 2.17(5) . ?
Ni5 Ni7 2.454(2) . ?
Ni5 Ni4 2.475(2) . ?
Ni5 Ni6 2.5745(17) . ?
Ni5 Pd3 2.578(17) 5_556 ?
Ni5 Ni3 2.606(4) 5_556 ?
Ni5 Pd1 2.6382(15) 2_665 ?
Ni4 C81 1.78(4) . ?
Ni4 C3 1.896(15) . ?
Ni4 C8 1.92(4) . ?
Ni4 C4 2.11(5) . ?
Ni4 C45 2.17(5) . ?
Ni4 Ni7 2.451(2) 3_565 ?
Ni4 Ni6 2.5757(17) . ?
Ni6 C45 1.71(5) 5_556 ?
Ni6 C45 1.71(5) . ?
Ni6 C4 1.91(5) 5_556 ?
Ni6 C4 1.91(5) . ?
Ni6 C5 1.92(5) . ?
Ni6 C5 1.92(5) 5_556 ?
Ni6 Pd3 2.324(17) 5_556 ?
Ni6 Ni5 2.5745(17) 5_556 ?
Ni6 Ni4 2.5756(17) 5_556 ?
Ni7 C1 1.771(17) . ?
Ni7 C8 1.83(4) 2_665 ?
Ni7 C2 1.84(4) . ?
Ni7 C81 1.95(4) 2_665 ?
Ni7 C21 1.97(4) . ?
Ni7 Ni4 2.452(2) 2_665 ?
Ni7 Ni3 2.657(4) 5_556 ?
Ni7 Ni3 2.657(4) 2_665 ?
Ni7 Ni8 2.732(3) 2_665 ?
Ni7 Pd3 2.885(17) 5_556 ?
Ni7 Pd3 2.889(17) 2_665 ?
Ni8 C7 1.74(4) . ?
Ni8 C6 1.77(2) . ?
Ni8 C6 1.77(2) 6_566 ?
Ni8 Ni3 2.437(5) 6_566 ?
Ni8 Pd3 2.729(17) 6_566 ?
Ni8 Ni7 2.732(3) 3_565 ?
Ni8 Ni7 2.732(3) 5_556 ?
C1 O1 1.12(2) . ?
C2 O2 1.14(4) . ?
C21 O21 1.21(4) . ?
C3 O3 1.153(17) . ?
C4 O4 1.32(5) . ?
C4 C5 1.90(7) 5_556 ?
C5 O5 1.30(5) . ?
C5 C4 1.90(7) 5_556 ?
C5 Ni3 1.91(5) 5_556 ?
C45 O45 1.27(5) . ?
C6 O6 1.19(2) . ?
C7 O7 1.11(4) . ?
C8 O8 1.16(4) . ?
C8 Ni7 1.83(4) 3_565 ?
C81 O81 1.22(4) . ?
C81 Ni7 1.95(4) 3_565 ?
N1 C103 1.5116 . ?
N1 C105 1.5167 . ?
N1 C101 1.5171 . ?
N1 C107 1.5215 . ?
C101 C102 1.5007 . ?
C101 H10A 0.9900 . ?
C101 H10B 0.9900 . ?
C102 H10C 0.9800 . ?
C102 H10D 0.9800 . ?
C102 H10E 0.9800 . ?
C103 C104 1.5195 . ?
C103 H10F 0.9900 . ?
C103 H10G 0.9900 . ?
C104 H10H 0.9800 . ?
C104 H10I 0.9800 . ?
C104 H10J 0.9800 . ?
C105 C106 1.5104 . ?
C105 H10K 0.9900 . ?
C105 H10L 0.9900 . ?
C106 H10M 0.9800 . ?
C106 H10N 0.9800 . ?
C106 H10O 0.9800 . ?
C107 C108 1.5200(12) . ?
C107 H10P 0.9900 . ?
C107 H10Q 0.9900 . ?
C108 H10R 0.9800 . ?
C108 H10S 0.9800 . ?
C108 H10T 0.9800 . ?
N11 C113 1.5115 . ?
N11 C115 1.5169 . ?
N11 C111 1.5170 . ?
N11 C117 1.5216 . ?
C111 C112 1.5007 . ?
C111 H11A 0.9900 . ?
C111 H11B 0.9900 . ?
C112 H11C 0.9800 . ?
C112 H11D 0.9800 . ?
C112 H11E 0.9800 . ?
C113 H11F 0.9900 . ?
C113 H11G 0.9900 . ?
C114 H11H 0.9800 . ?
C114 H11I 0.9800 . ?
C114 H11J 0.9800 . ?
C115 C116 1.5103 . ?
C115 H11K 0.9900 . ?
C115 H11L 0.9900 . ?
C116 H11M 0.9800 . ?
C116 H11N 0.9800 . ?
C116 H11O 0.9800 . ?
C117 C118 1.5200(10) . ?
C117 H11P 0.9900 . ?
C117 H11Q 0.9900 . ?
C118 H11R 0.9800 . ?
C118 H11S 0.9800 . ?
C118 H11T 0.9800 . ?
N2 C201 1.146(17) . ?
C201 C202 1.466(17) . ?
C202 H20A 0.9800 . ?
C202 H20B 0.9800 . ?
C202 H20C 0.9800 . ?
